data_7204386
loop_
_publ_author_name
'Rees, Charles W.'
'Sivadasan, Sivaprasad'
'White, Andrew J. P.'
'Williams, David J.'

_publ_section_title
;
 Conversion of tetrazoles into hydrazonoyl chlorides. Novel
 donor--dithiazolium interactions
;
_journal_issue 13
_journal_name_full 'Journal of the Chemical Society, Perkin Transactions 1'
_journal_page_first 1535
_journal_paper_doi 10.1039/b202211g
_journal_year 2002
_chemical_formula_sum 'C8 H6 Cl N3 O2 S4'
_chemical_formula_weight 339.85
_chemical_name_systematic
; 
? 
;
_space_group_IT_number 2
_symmetry_cell_setting triclinic
_symmetry_space_group_name_Hall '-P 1'
_symmetry_space_group_name_H-M 'P -1'
_atom_sites_solution_hydrogens geom
_atom_sites_solution_primary direct
_atom_sites_solution_secondary difmap
_audit_creation_method SHELXL
_cell_angle_alpha 112.17(2)
_cell_angle_beta 97.07(2)
_cell_angle_gamma 100.08(2)
_cell_formula_units_Z 2
_cell_length_a 8.314(2)
_cell_length_b 9.068(3)
_cell_length_c 9.915(3)
_cell_measurement_temperature 293(2)
_cell_volume 666.7(4)
_computing_cell_refinement 'Siemens XSCANS'
_computing_data_collection 'Siemens XSCANS'
_computing_data_reduction 'Siemens SHELXTL'
_computing_molecular_graphics 'Siemens SHELXTL'
_computing_publication_material 'Siemens SHELXTL'
_computing_structure_refinement 'SHELXL-93 (Sheldrick, 1993)'
_computing_structure_solution 'SHELXS-86 (Sheldrick, 1990)'
_diffrn_ambient_temperature 293(2)
_diffrn_measurement_device 'Siemens P3'
_diffrn_measurement_method '\w scans'
_diffrn_radiation_monochromator graphite
_diffrn_radiation_source 'fine-focus sealed tube'
_diffrn_radiation_type CuK\a
_diffrn_radiation_wavelength 1.54178
_diffrn_reflns_av_R_equivalents 0.0000
_diffrn_reflns_av_sigmaI/netI 0.0195
_diffrn_reflns_limit_h_max 9
_diffrn_reflns_limit_h_min 0
_diffrn_reflns_limit_k_max 9
_diffrn_reflns_limit_k_min -9
_diffrn_reflns_limit_l_max 10
_diffrn_reflns_limit_l_min -10
_diffrn_reflns_number 1774
_diffrn_reflns_theta_max 56.70
_diffrn_reflns_theta_min 4.92
_diffrn_standards_interval_count 50
_diffrn_standards_number 2
_exptl_absorpt_coefficient_mu 8.390
_exptl_absorpt_correction_T_max 0.3120
_exptl_absorpt_correction_T_min 0.1507
_exptl_absorpt_correction_type Ellipsoidal
_exptl_crystal_colour Red
_exptl_crystal_density_diffrn 1.693
_exptl_crystal_description blocks
_exptl_crystal_F_000 344
_exptl_crystal_size_max 0.33
_exptl_crystal_size_mid 0.23
_exptl_crystal_size_min 0.23
_refine_diff_density_max 0.298
_refine_diff_density_min -0.333
_refine_diff_density_rms 0.062
_refine_ls_extinction_coef 0.0064(12)
_refine_ls_extinction_expression Fc^*^=kFc[1+0.001xFc^2^\l^3^/sin(2\q)]^-1/4^
_refine_ls_extinction_method SHELXL
_refine_ls_goodness_of_fit_all 1.039
_refine_ls_goodness_of_fit_obs 1.060
_refine_ls_matrix_type full
_refine_ls_number_parameters 164
_refine_ls_number_reflns 1720
_refine_ls_number_restraints 0
_refine_ls_restrained_S_all 1.149
_refine_ls_restrained_S_obs 1.060
_refine_ls_R_factor_all 0.0439
_refine_ls_R_factor_obs 0.0382
_refine_ls_shift/esd_max 0.000
_refine_ls_shift/esd_mean 0.000
_refine_ls_structure_factor_coef Fsqd
_refine_ls_weighting_details 'w=1/[\s^2^(Fo^2^)+(0.0628P)^2^+0.6804P] where P=(Fo^2^+2Fc^2^)/3'
_refine_ls_weighting_scheme calc
_refine_ls_wR_factor_all 0.1153
_refine_ls_wR_factor_obs 0.1017
_reflns_number_observed 1609
_reflns_number_total 1774
_reflns_observed_criterion >2sigma(I)
_cod_data_source_file b202211g.txt
_cod_data_source_block 7
_cod_depositor_comments
;
The following automatic conversions were performed:
'_symmetry_cell_setting' value 'Triclinic' changed to 'triclinic'
according to '/home/saulius/struct/CIF-dictionaries/cif_core.dic'
dictionary named 'cif_core.dic' version 2.4.1 from 2010-06-29.

Automatic conversion script
Id: cif_fix_enum 1527 2010-12-29 10:47:43Z saulius 

The following automatic conversions were performed:

'_refine_ls_weighting_scheme' value 'calc
w=1/[\s^2^(Fo^2^)+(0.0628P)^2^+0.6804P] where P=(Fo^2^+2Fc^2^)/3' was
changed to 'calc'. New tag '_refine_ls_weighting_details' was
created. The value of the new tag was set to
'w=1/[\s^2^(Fo^2^)+(0.0628P)^2^+0.6804P] where P=(Fo^2^+2Fc^2^)/3'.

Automatic conversion script
Id: cif_fix_values 3143 2015-03-26 13:38:13Z robertas 
;
_cod_original_cell_volume 666.8(3)
_cod_original_sg_symbol_H-M P-1
_cod_original_formula_sum 'C8 H6 N3 O2 S4 Cl'
_cod_database_code 7204386

loop_
_symmetry_equiv_pos_as_xyz
'x, y, z'
'-x, -y, -z'

loop_
_atom_site_aniso_label
_atom_site_aniso_U_11
_atom_site_aniso_U_22
_atom_site_aniso_U_33
_atom_site_aniso_U_23
_atom_site_aniso_U_13
_atom_site_aniso_U_12
S1 0.0446(5) 0.0392(5) 0.0329(5) 0.0193(4) 0.0077(4) 0.0135(4)
S2 0.0519(6) 0.0367(5) 0.0440(5) 0.0213(4) 0.0106(4) 0.0164(4)
N3 0.052(2) 0.038(2) 0.038(2) 0.0159(13) 0.0066(13) 0.0146(14)
C4 0.045(2) 0.036(2) 0.031(2) 0.0157(15) 0.0061(14) 0.010(2)
Cl4 0.0958(8) 0.0566(6) 0.0355(5) 0.0089(4) -0.0085(5) 0.0334(6)
C5 0.034(2) 0.036(2) 0.031(2) 0.0189(14) 0.0084(13) 0.0079(14)
C6 0.038(2) 0.032(2) 0.033(2) 0.0186(14) 0.0103(14) 0.0094(14)
N7 0.043(2) 0.039(2) 0.038(2) 0.0209(13) 0.0109(12) 0.0132(13)
C8 0.040(2) 0.040(2) 0.043(2) 0.022(2) 0.015(2) 0.014(2)
S9 0.0592(6) 0.0358(5) 0.0480(6) 0.0136(4) 0.0135(4) 0.0171(4)
C10 0.044(2) 0.035(2) 0.037(2) 0.015(2) 0.013(2) 0.0095(15)
O10 0.066(2) 0.050(2) 0.0349(14) 0.0149(11) 0.0036(12) 0.0162(13)
C11 0.051(2) 0.046(2) 0.055(2) 0.026(2) 0.016(2) 0.019(2)
N11 0.076(2) 0.068(2) 0.075(2) 0.043(2) 0.012(2) 0.034(2)
S20 0.0760(7) 0.0588(6) 0.0366(5) 0.0159(4) 0.0092(5) 0.0339(5)
O20 0.081(2) 0.059(2) 0.0313(13) 0.0190(12) 0.0077(12) 0.0292(14)
C21 0.077(3) 0.104(4) 0.048(3) 0.028(3) 0.001(2) -0.008(3)
C22 0.075(3) 0.111(4) 0.055(3) 0.042(3) 0.016(2) 0.005(3)

loop_
_atom_site_label
_atom_site_type_symbol
_atom_site_fract_x
_atom_site_fract_y
_atom_site_fract_z
_atom_site_U_iso_or_equiv
_atom_site_thermal_displace_type
_atom_site_occupancy
_atom_site_calc_flag
_atom_site_refinement_flags
_atom_site_disorder_group
S1 S 0.36592(10) 0.35351(10) 0.56174(9) 0.0371(3) Uani 1 d . .
S2 S 0.37587(11) 0.11765(10) 0.43374(10) 0.0419(3) Uani 1 d . .
N3 N 0.2710(4) 0.1026(3) 0.2784(3) 0.0425(7) Uani 1 d . .
C4 C 0.2165(4) 0.2283(4) 0.2811(4) 0.0369(8) Uani 1 d . .
Cl4 Cl 0.10838(15) 0.21499(12) 0.11750(10) 0.0657(4) Uani 1 d . .
C5 C 0.2485(4) 0.3731(4) 0.4178(3) 0.0317(7) Uani 1 d . .
C6 C 0.1985(4) 0.5187(4) 0.4427(3) 0.0323(7) Uani 1 d . .
N7 N 0.1031(3) 0.5490(3) 0.3359(3) 0.0377(7) Uani 1 d . .
C8 C 0.0817(4) 0.6955(4) 0.3933(4) 0.0387(8) Uani 1 d . .
S9 S 0.16799(12) 0.81741(11) 0.57967(10) 0.0478(3) Uani 1 d . .
C10 C 0.2496(4) 0.6510(4) 0.5874(4) 0.0378(8) Uani 1 d . .
O10 O 0.3368(3) 0.6540(3) 0.6971(3) 0.0515(7) Uani 1 d . .
C11 C -0.0102(5) 0.7604(5) 0.3058(4) 0.0473(9) Uani 1 d . .
N11 N -0.0836(5) 0.8134(5) 0.2387(4) 0.0666(10) Uani 1 d . .
S20 S 0.55507(14) 0.30713(13) 0.86775(10) 0.0561(4) Uani 1 d . .
O20 O 0.5625(4) 0.2112(3) 0.7095(3) 0.0557(7) Uani 1 d . .
C21 C 0.7618(6) 0.3655(7) 0.9705(5) 0.083(2) Uani 1 d . .
H21A H 0.8275(6) 0.4477(7) 0.9474(5) 0.124 Uiso 1 calc R .
H21B H 0.8088(6) 0.2715(7) 0.9448(5) 0.124 Uiso 1 calc R .
H21C H 0.7616(6) 0.4092(7) 1.0750(5) 0.124 Uiso 1 calc R .
C22 C 0.4742(6) 0.1611(7) 0.9353(5) 0.0801(15) Uani 1 d . .
H22A H 0.3580(6) 0.1140(7) 0.8901(5) 0.120 Uiso 1 calc R .
H22B H 0.4868(6) 0.2138(7) 1.0414(5) 0.120 Uiso 1 calc R .
H22C H 0.5340(6) 0.0761(7) 0.9113(5) 0.120 Uiso 1 calc R .

loop_
_atom_type_symbol
_atom_type_description
_atom_type_scat_dispersion_real
_atom_type_scat_dispersion_imag
_atom_type_scat_source
C C 0.0181 0.0091 'International Tables Vol C Tables 4.2.6.8 and 6.1.1.4'
H H 0.0000 0.0000 'International Tables Vol C Tables 4.2.6.8 and 6.1.1.4'
N N 0.0311 0.0180 'International Tables Vol C Tables 4.2.6.8 and 6.1.1.4'
O O 0.0492 0.0322 'International Tables Vol C Tables 4.2.6.8 and 6.1.1.4'
S S 0.3331 0.5567 'International Tables Vol C Tables 4.2.6.8 and 6.1.1.4'
Cl Cl 0.3639 0.7018 'International Tables Vol C Tables 4.2.6.8 and 6.1.1.4'

loop_
_geom_angle_atom_site_label_1
_geom_angle_atom_site_label_2
_geom_angle_atom_site_label_3
_geom_angle
_geom_angle_site_symmetry_1
_geom_angle_site_symmetry_3
_geom_angle_publ_flag
C5 S1 S2 93.61(12) . . ?
C5 S1 O10 80.04(13) . . ?
S2 S1 O10 173.62(7) . . ?
C5 S1 O20 158.36(12) . . ?
S2 S1 O20 64.97(6) . . ?
O10 S1 O20 121.32(8) . . ?
N3 S2 S1 97.27(11) . . ?
N3 S2 O20 168.01(13) . . ?
S1 S2 O20 71.59(7) . . ?
N3 S2 O20 91.88(12) . 2_656 ?
S1 S2 O20 170.35(7) . 2_656 ?
O20 S2 O20 99.03(7) . 2_656 ?
C4 N3 S2 116.8(2) . . ?
N3 C4 C5 120.4(3) . . ?
N3 C4 Cl4 117.2(3) . . ?
C5 C4 Cl4 122.3(3) . . ?
C6 C5 C4 128.6(3) . . ?
C6 C5 S1 119.5(2) . . ?
C4 C5 S1 111.8(2) . . ?
N7 C6 C5 124.9(3) . . ?
N7 C6 C10 115.5(3) . . ?
C5 C6 C10 119.6(3) . . ?
C8 N7 C6 109.7(3) . . ?
N7 C8 C11 121.3(3) . . ?
N7 C8 S9 119.1(3) . . ?
C11 C8 S9 119.5(3) . . ?
C8 S9 C10 87.7(2) . . ?
O10 C10 C6 127.1(3) . . ?
O10 C10 S9 124.9(3) . . ?
C6 C10 S9 107.9(2) . . ?
C10 O10 S1 93.7(2) . . ?
N11 C11 C8 178.8(4) . . ?
O20 S20 C21 105.9(2) . . ?
O20 S20 C22 106.0(2) . . ?
C21 S20 C22 97.3(2) . . ?
S20 O20 S2 138.3(2) . . ?
S20 O20 S1 100.75(13) . . ?
S2 O20 S1 43.44(5) . . ?

loop_
_geom_bond_atom_site_label_1
_geom_bond_atom_site_label_2
_geom_bond_distance
_geom_bond_site_symmetry_2
_geom_bond_publ_flag
S1 C5 1.712(3) . ?
S1 S2 2.0570(14) . ?
S1 O10 2.614(3) . ?
S1 O20 2.839(3) . ?
S2 N3 1.619(3) . ?
S2 O20 2.711(3) . ?
S2 O20 2.948(3) 2_656 ?
N3 C4 1.290(5) . ?
C4 C5 1.442(5) . ?
C4 Cl4 1.706(3) . ?
C5 C6 1.395(5) . ?
C6 N7 1.384(4) . ?
C6 C10 1.432(5) . ?
N7 C8 1.287(4) . ?
C8 C11 1.436(5) . ?
C8 S9 1.733(4) . ?
S9 C10 1.782(3) . ?
C10 O10 1.220(4) . ?
C11 N11 1.136(5) . ?
S20 O20 1.495(3) . ?
S20 C21 1.765(5) . ?
S20 C22 1.767(5) . ?
